data_7010130
loop_
_publ_author_name
'Al-Benna, Sarah'
'Sarsfield, Mark J.'
'Thornton-Pett, Mark'
'Ormsby, Daniel L.'
'Maddox, Peter J.'
'Br\`es, Philippe'
'Bochmann, Manfred'

_publ_section_title
;
 Sterically hindered iminophosphorane complexes of vanadium, iron,
 cobalt and nickel: a synthetic, structural and catalytic
 study&#x200A;&#x2020;
;
_journal_issue 23
_journal_name_full 'Journal of the Chemical Society, Dalton Transactions'
_journal_page_first 4247
_journal_paper_doi 10.1039/b006329k
_journal_year 2000
_chemical_formula_sum 'C50 H57 Br Cl2 N2 Ni P2'
_chemical_formula_weight 957.44
_chemical_name_systematic
; 
 ? 
;
_space_group_IT_number 14
_symmetry_cell_setting monoclinic
_symmetry_space_group_name_Hall '-P 2ybc'
_symmetry_space_group_name_H-M 'P 1 21/c 1'
_atom_sites_solution_hydrogens geom
_atom_sites_solution_primary direct
_atom_sites_solution_secondary difmap
_audit_creation_method SHELXL-97
_cell_angle_alpha 90.00
_cell_angle_beta 107.9940(5)
_cell_angle_gamma 90.00
_cell_formula_units_Z 4
_cell_length_a 13.00350(10)
_cell_length_b 21.2311(2)
_cell_length_c 18.15510(10)
_cell_measurement_reflns_used 77375
_cell_measurement_temperature 150(2)
_cell_measurement_theta_max 27.5
_cell_measurement_theta_min 1.0
_cell_volume 4767.08(7)
_computing_cell_refinement 'DENZO-SMN (Otwinowski & Minor, 1996)'
_computing_data_collection 'COLLECT (Nonius, 1998)'
_computing_data_reduction 'DENZO-SMN (Otwinowski & Minor, 1996)'
_computing_molecular_graphics 'ORTEX (McArdle, 1995)'
_computing_publication_material 'local program'
_computing_structure_refinement 'SHELXL-97 (Sheldrick, 1997)'
_computing_structure_solution 'SHELXS-97 (Sheldrick, 1990)'
_diffrn_ambient_temperature 150(2)
_diffrn_measured_fraction_theta_full 0.999
_diffrn_measured_fraction_theta_max 0.999
_diffrn_measurement_device_type 'Nonius KappaCCD area detector diffractometer'
_diffrn_measurement_method
;
   Detector set at 30mm from sample with different 2theta offsets 
   1 degree phi exposures for chi=0 degree settings
   1 degree omega exposures for chi=90 degree settings
;
_diffrn_radiation_monochromator graphite
_diffrn_radiation_source 'fine-focus sealed tube'
_diffrn_radiation_type MoK\a
_diffrn_radiation_wavelength 0.71073
_diffrn_reflns_av_R_equivalents 0.0106
_diffrn_reflns_av_sigmaI/netI 0.0202
_diffrn_reflns_limit_h_max 16
_diffrn_reflns_limit_h_min -16
_diffrn_reflns_limit_k_max 26
_diffrn_reflns_limit_k_min -26
_diffrn_reflns_limit_l_max 22
_diffrn_reflns_limit_l_min -22
_diffrn_reflns_number 77373
_diffrn_reflns_theta_full 26.00
_diffrn_reflns_theta_max 26.00
_diffrn_reflns_theta_min 1.96
_exptl_absorpt_coefficient_mu 1.460
_exptl_absorpt_correction_T_max 0.8329
_exptl_absorpt_correction_T_min 0.5532
_exptl_absorpt_correction_type empirical
_exptl_absorpt_process_details
;
 Using multiple and symmetry-related data measurements via the program SORTAV
 See R.H. Blessing, Acta Cryst (1995), A51, 33-38 
;
_exptl_crystal_colour orange
_exptl_crystal_density_diffrn 1.334
_exptl_crystal_density_method 'not measured'
_exptl_crystal_description prism
_exptl_crystal_F_000 1992
_exptl_crystal_size_max 0.46
_exptl_crystal_size_mid 0.39
_exptl_crystal_size_min 0.13
_refine_diff_density_max 0.710
_refine_diff_density_min -0.749
_refine_diff_density_rms 0.051
_refine_ls_extinction_method none
_refine_ls_goodness_of_fit_ref 1.032
_refine_ls_hydrogen_treatment mixed
_refine_ls_matrix_type full
_refine_ls_number_parameters 535
_refine_ls_number_reflns 9352
_refine_ls_number_restraints 0
_refine_ls_restrained_S_all 1.032
_refine_ls_R_factor_all 0.0307
_refine_ls_R_factor_gt 0.0272
_refine_ls_shift/su_max 0.002
_refine_ls_shift/su_mean 0.000
_refine_ls_structure_factor_coef Fsqd
_refine_ls_weighting_details 'calc w=1/[\s^2^(Fo^2^)+(0.0302P)^2^+3.8638P] where P=(Fo^2^+2Fc^2^)/3'
_refine_ls_weighting_scheme calc
_refine_ls_wR_factor_gt 0.0678
_refine_ls_wR_factor_ref 0.0702
_reflns_number_gt 8606
_reflns_number_total 9352
_reflns_threshold_expression >2sigma(I)
_cod_data_source_file b006329k.txt
_cod_data_source_block mb52
_cod_depositor_comments
;
The following automatic conversions were performed:
'_symmetry_cell_setting' value 'Monoclinic' changed to 'monoclinic'
according to '/home/saulius/struct/CIF-dictionaries/cif_core.dic'
dictionary named 'cif_core.dic' version 2.4.1 from 2010-06-29.

Automatic conversion script
Id: cif_fix_enum 1527 2010-12-29 10:47:43Z saulius 
;
_cod_original_cell_volume 4767.08(6)
_cod_original_sg_symbol_H-M P21/c
_cod_database_code 7010130

loop_
_symmetry_equiv_pos_as_xyz
'x, y, z'
'-x, y+1/2, -z+1/2'
'-x, -y, -z'
'x, -y-1/2, z-1/2'

loop_
_atom_site_label
_atom_site_type_symbol
_atom_site_fract_x
_atom_site_fract_y
_atom_site_fract_z
_atom_site_U_iso_or_equiv
_atom_site_adp_type
_atom_site_occupancy
_atom_site_symmetry_multiplicity
_atom_site_calc_flag
_atom_site_refinement_flags
_atom_site_disorder_assembly
_atom_site_disorder_group
Ni1 Ni 0.197063(16) 0.732614(9) 0.571705(11) 0.01605(6) Uani 1 1 d . . .
Br1 Br 0.181477(15) 0.689984(9) 0.685320(10) 0.02746(6) Uani 1 1 d . . .
N1 N 0.07722(11) 0.79044(7) 0.54764(8) 0.0191(3) Uani 1 1 d . . .
C11 C -0.02728(14) 0.79173(8) 0.55834(10) 0.0216(3) Uani 1 1 d . . .
C12 C -0.11039(15) 0.75361(9) 0.51157(12) 0.0302(4) Uani 1 1 d . . .
C13 C -0.21399(17) 0.75988(11) 0.51827(15) 0.0424(5) Uani 1 1 d . . .
H13 H -0.2714 0.7355 0.4857 0.051 Uiso 1 1 calc R . .
C14 C -0.23516(18) 0.80055(11) 0.57084(16) 0.0446(6) Uani 1 1 d . . .
H14 H -0.3068 0.8052 0.5730 0.054 Uiso 1 1 calc R . .
C15 C -0.15147(17) 0.83448(10) 0.62034(13) 0.0353(5) Uani 1 1 d . . .
H15 H -0.1657 0.8612 0.6581 0.042 Uiso 1 1 calc R . .
C16 C -0.04596(15) 0.83031(8) 0.61603(11) 0.0256(4) Uani 1 1 d . . .
C121 C -0.09071(16) 0.70325(10) 0.45826(13) 0.0369(5) Uani 1 1 d . . .
H121 H -0.0149 0.7082 0.4568 0.044 Uiso 1 1 calc R . .
C122 C -0.0998(2) 0.63806(11) 0.49236(15) 0.0497(6) Uani 1 1 d . . .
H12A H -0.0482 0.6351 0.5446 0.075 Uiso 1 1 calc R . .
H12B H -0.0837 0.6054 0.4594 0.075 Uiso 1 1 calc R . .
H12C H -0.1734 0.6321 0.4949 0.075 Uiso 1 1 calc R . .
C123 C -0.16608(19) 0.70866(11) 0.37533(14) 0.0451(5) Uani 1 1 d . . .
H12D H -0.2407 0.7008 0.3745 0.068 Uiso 1 1 calc R . .
H12E H -0.1453 0.6776 0.3426 0.068 Uiso 1 1 calc R . .
H12F H -0.1607 0.7511 0.3556 0.068 Uiso 1 1 calc R . .
C161 C 0.04438(16) 0.86520(9) 0.67438(11) 0.0284(4) Uani 1 1 d . . .
H161 H 0.1140 0.8512 0.6670 0.034 Uiso 1 1 calc R . .
C162 C 0.0492(2) 0.84846(12) 0.75757(12) 0.0442(5) Uani 1 1 d . . .
H16A H -0.0132 0.8669 0.7691 0.066 Uiso 1 1 calc R . .
H16B H 0.1160 0.8652 0.7937 0.066 Uiso 1 1 calc R . .
H16C H 0.0478 0.8026 0.7630 0.066 Uiso 1 1 calc R . .
C163 C 0.03616(19) 0.93658(10) 0.66231(14) 0.0400(5) Uani 1 1 d . . .
H16D H 0.0357 0.9466 0.6095 0.060 Uiso 1 1 calc R . .
H16E H 0.0983 0.9570 0.6995 0.060 Uiso 1 1 calc R . .
H16F H -0.0308 0.9519 0.6702 0.060 Uiso 1 1 calc R . .
P2 P 0.11866(3) 0.825364(19) 0.48353(2) 0.01638(9) Uani 1 1 d . . .
C211 C 0.01707(13) 0.84600(8) 0.39421(10) 0.0201(3) Uani 1 1 d . . .
C212 C 0.03033(15) 0.83014(10) 0.32350(11) 0.0285(4) Uani 1 1 d . . .
H212 H 0.0920 0.8067 0.3222 0.034 Uiso 1 1 calc R . .
C213 C -0.04598(16) 0.84827(11) 0.25458(11) 0.0375(5) Uani 1 1 d . . .
H213 H -0.0372 0.8366 0.2064 0.045 Uiso 1 1 calc R . .
C214 C -0.13485(16) 0.88338(11) 0.25644(12) 0.0357(5) Uani 1 1 d . . .
H214 H -0.1869 0.8961 0.2094 0.043 Uiso 1 1 calc R . .
C215 C -0.14803(15) 0.90003(9) 0.32676(12) 0.0305(4) Uani 1 1 d . . .
H215 H -0.2088 0.9245 0.3277 0.037 Uiso 1 1 calc R . .
C216 C -0.07352(14) 0.88133(8) 0.39562(11) 0.0251(4) Uani 1 1 d . . .
H216 H -0.0836 0.8923 0.4436 0.030 Uiso 1 1 calc R . .
C221 C 0.18864(13) 0.89852(8) 0.51733(10) 0.0195(3) Uani 1 1 d . . .
C222 C 0.25778(14) 0.90262(8) 0.59313(10) 0.0237(4) Uani 1 1 d . . .
H222 H 0.2681 0.8670 0.6263 0.028 Uiso 1 1 calc R . .
C223 C 0.31158(16) 0.95855(9) 0.62035(12) 0.0309(4) Uani 1 1 d . . .
H223 H 0.3589 0.9611 0.6719 0.037 Uiso 1 1 calc R . .
C224 C 0.29609(16) 1.01065(9) 0.57214(13) 0.0340(4) Uani 1 1 d . . .
H224 H 0.3335 1.0487 0.5906 0.041 Uiso 1 1 calc R . .
C225 C 0.22662(16) 1.00745(9) 0.49748(13) 0.0333(4) Uani 1 1 d . . .
H225 H 0.2153 1.0435 0.4650 0.040 Uiso 1 1 calc R . .
C226 C 0.17315(15) 0.95161(8) 0.46965(11) 0.0256(4) Uani 1 1 d . . .
H226 H 0.1259 0.9495 0.4180 0.031 Uiso 1 1 calc R . .
C3 C 0.20267(13) 0.76466(8) 0.46897(9) 0.0169(3) Uani 1 1 d . . .
H3 H 0.1650(16) 0.7342(10) 0.4348(12) 0.022(5) Uiso 1 1 d . . .
P4 P 0.33984(3) 0.744661(19) 0.50523(2) 0.01557(9) Uani 1 1 d . . .
C411 C 0.42157(13) 0.81450(7) 0.53293(10) 0.0186(3) Uani 1 1 d . . .
C412 C 0.48181(14) 0.82731(9) 0.60881(10) 0.0245(4) Uani 1 1 d . . .
H412 H 0.4780 0.7999 0.6492 0.029 Uiso 1 1 calc R . .
C413 C 0.54782(15) 0.88023(9) 0.62587(12) 0.0308(4) Uani 1 1 d . . .
H413 H 0.5900 0.8886 0.6778 0.037 Uiso 1 1 calc R . .
C414 C 0.55221(16) 0.92069(9) 0.56745(13) 0.0323(4) Uani 1 1 d . . .
H414 H 0.5980 0.9566 0.5792 0.039 Uiso 1 1 calc R . .
C415 C 0.49035(17) 0.90916(9) 0.49189(12) 0.0327(4) Uani 1 1 d . . .
H415 H 0.4924 0.9376 0.4520 0.039 Uiso 1 1 calc R . .
C416 C 0.42529(15) 0.85610(8) 0.47416(11) 0.0265(4) Uani 1 1 d . . .
H416 H 0.3833 0.8480 0.4221 0.032 Uiso 1 1 calc R . .
C421 C 0.39093(14) 0.70880(8) 0.43314(10) 0.0195(3) Uani 1 1 d . . .
C422 C 0.33322(15) 0.71156(8) 0.35468(10) 0.0246(4) Uani 1 1 d . . .
H422 H 0.2653 0.7324 0.3380 0.029 Uiso 1 1 calc R . .
C423 C 0.37496(18) 0.68370(9) 0.30047(11) 0.0320(4) Uani 1 1 d . . .
H423 H 0.3358 0.6858 0.2469 0.038 Uiso 1 1 calc R . .
C424 C 0.47354(18) 0.65304(9) 0.32486(12) 0.0335(5) Uani 1 1 d . . .
H424 H 0.5014 0.6335 0.2879 0.040 Uiso 1 1 calc R . .
C425 C 0.53190(16) 0.65061(9) 0.40286(12) 0.0312(4) Uani 1 1 d . . .
H425 H 0.6000 0.6299 0.4191 0.037 Uiso 1 1 calc R . .
C426 C 0.49114(15) 0.67839(8) 0.45737(11) 0.0248(4) Uani 1 1 d . . .
H426 H 0.5312 0.6767 0.5108 0.030 Uiso 1 1 calc R . .
N5 N 0.33715(11) 0.69846(6) 0.57463(8) 0.0183(3) Uani 1 1 d . . .
C51 C 0.38686(14) 0.63846(8) 0.59772(10) 0.0203(3) Uani 1 1 d . . .
C52 C 0.46906(15) 0.63303(8) 0.66926(11) 0.0248(4) Uani 1 1 d . . .
C53 C 0.52154(17) 0.57522(9) 0.68968(12) 0.0344(4) Uani 1 1 d . . .
H53 H 0.5784 0.5716 0.7372 0.041 Uiso 1 1 calc R . .
C54 C 0.49229(19) 0.52335(10) 0.64220(13) 0.0413(5) Uani 1 1 d . . .
H54 H 0.5301 0.4847 0.6562 0.050 Uiso 1 1 calc R . .
C55 C 0.40766(18) 0.52791(9) 0.57419(12) 0.0365(5) Uani 1 1 d . . .
H55 H 0.3863 0.4916 0.5426 0.044 Uiso 1 1 calc R . .
C56 C 0.35261(15) 0.58450(8) 0.55058(11) 0.0251(4) Uani 1 1 d . . .
C521 C 0.50332(16) 0.68770(9) 0.72495(11) 0.0297(4) Uani 1 1 d . . .
H521 H 0.4488 0.7221 0.7065 0.036 Uiso 1 1 calc R . .
C522 C 0.5053(3) 0.66972(12) 0.80703(13) 0.0582(8) Uani 1 1 d . . .
H52A H 0.4339 0.6542 0.8059 0.087 Uiso 1 1 calc R . .
H52B H 0.5240 0.7068 0.8407 0.087 Uiso 1 1 calc R . .
H52C H 0.5594 0.6367 0.8270 0.087 Uiso 1 1 calc R . .
C523 C 0.61324(18) 0.71331(12) 0.72418(18) 0.0550(7) Uani 1 1 d . . .
H52D H 0.6698 0.6825 0.7482 0.082 Uiso 1 1 calc R . .
H52E H 0.6285 0.7529 0.7533 0.082 Uiso 1 1 calc R . .
H52F H 0.6117 0.7209 0.6706 0.082 Uiso 1 1 calc R . .
C561 C 0.25474(16) 0.58447(9) 0.47794(11) 0.0282(4) Uani 1 1 d . . .
H561 H 0.2404 0.6291 0.4602 0.034 Uiso 1 1 calc R . .
C562 C 0.15564(19) 0.56069(14) 0.49751(14) 0.0507(6) Uani 1 1 d . . .
H56A H 0.1684 0.5174 0.5170 0.076 Uiso 1 1 calc R . .
H56B H 0.0926 0.5616 0.4508 0.076 Uiso 1 1 calc R . .
H56C H 0.1422 0.5878 0.5372 0.076 Uiso 1 1 calc R . .
C563 C 0.2727(2) 0.54674(12) 0.41155(13) 0.0480(6) Uani 1 1 d . . .
H56D H 0.3376 0.5622 0.4008 0.072 Uiso 1 1 calc R . .
H56E H 0.2099 0.5517 0.3652 0.072 Uiso 1 1 calc R . .
H56F H 0.2819 0.5021 0.4259 0.072 Uiso 1 1 calc R . .
C1S C 0.2524(3) 0.53060(11) 0.71430(14) 0.0519(6) Uani 1 1 d . . .
H1SA H 0.3179 0.5479 0.7048 0.062 Uiso 1 1 calc R . .
H1SB H 0.1889 0.5536 0.6808 0.062 Uiso 1 1 calc R . .
Cl1S Cl 0.26103(7) 0.54238(3) 0.81130(3) 0.06004(18) Uani 1 1 d . . .
Cl2S Cl 0.24010(7) 0.44998(3) 0.68972(4) 0.0692(2) Uani 1 1 d . . .

loop_
_atom_site_aniso_label
_atom_site_aniso_U_11
_atom_site_aniso_U_22
_atom_site_aniso_U_33
_atom_site_aniso_U_23
_atom_site_aniso_U_13
_atom_site_aniso_U_12
Ni1 0.01767(11) 0.01518(10) 0.01721(11) 0.00197(8) 0.00817(8) 0.00185(8)
Br1 0.03486(11) 0.02881(10) 0.02403(10) 0.00798(7) 0.01689(8) 0.00488(7)
N1 0.0184(7) 0.0190(7) 0.0223(7) 0.0036(6) 0.0098(6) 0.0024(5)
C11 0.0191(8) 0.0211(8) 0.0275(9) 0.0043(7) 0.0112(7) 0.0027(7)
C12 0.0228(9) 0.0282(10) 0.0422(11) -0.0033(8) 0.0137(8) -0.0022(8)
C13 0.0223(10) 0.0414(12) 0.0658(15) -0.0114(11) 0.0168(10) -0.0070(9)
C14 0.0271(11) 0.0449(13) 0.0718(16) -0.0041(12) 0.0296(11) -0.0001(9)
C15 0.0335(11) 0.0336(11) 0.0479(12) -0.0016(9) 0.0259(10) 0.0044(9)
C16 0.0276(9) 0.0225(9) 0.0316(10) 0.0040(7) 0.0161(8) 0.0033(7)
C121 0.0238(10) 0.0369(11) 0.0502(13) -0.0169(10) 0.0118(9) -0.0072(8)
C122 0.0455(13) 0.0375(12) 0.0565(15) -0.0114(11) 0.0015(11) 0.0038(10)
C123 0.0450(13) 0.0430(13) 0.0478(13) -0.0085(11) 0.0153(11) -0.0143(10)
C161 0.0314(10) 0.0279(10) 0.0301(10) -0.0017(8) 0.0155(8) 0.0044(8)
C162 0.0546(14) 0.0478(13) 0.0317(11) 0.0029(10) 0.0157(10) 0.0099(11)
C163 0.0470(13) 0.0288(11) 0.0455(12) -0.0028(9) 0.0162(10) -0.0012(9)
P2 0.0162(2) 0.01576(19) 0.0178(2) 0.00143(15) 0.00622(16) 0.00139(15)
C211 0.0187(8) 0.0191(8) 0.0220(8) 0.0031(6) 0.0058(7) -0.0005(6)
C212 0.0229(9) 0.0390(11) 0.0242(9) 0.0029(8) 0.0080(7) 0.0055(8)
C213 0.0308(11) 0.0592(14) 0.0223(9) 0.0058(9) 0.0080(8) 0.0082(10)
C214 0.0245(10) 0.0489(13) 0.0287(10) 0.0100(9) 0.0010(8) 0.0050(9)
C215 0.0193(9) 0.0323(10) 0.0366(10) 0.0029(8) 0.0040(8) 0.0056(8)
C216 0.0229(9) 0.0249(9) 0.0274(9) -0.0003(7) 0.0076(7) 0.0028(7)
C221 0.0180(8) 0.0185(8) 0.0246(8) -0.0009(7) 0.0103(7) 0.0012(6)
C222 0.0231(9) 0.0242(9) 0.0258(9) -0.0018(7) 0.0105(7) 0.0007(7)
C223 0.0286(10) 0.0337(10) 0.0320(10) -0.0121(8) 0.0119(8) -0.0049(8)
C224 0.0335(11) 0.0236(9) 0.0513(12) -0.0135(9) 0.0227(10) -0.0090(8)
C225 0.0353(11) 0.0183(9) 0.0512(12) 0.0030(8) 0.0208(10) -0.0017(8)
C226 0.0248(9) 0.0216(9) 0.0318(9) 0.0031(7) 0.0109(8) -0.0003(7)
C3 0.0169(8) 0.0163(8) 0.0177(8) -0.0007(6) 0.0057(6) 0.0007(6)
P4 0.0168(2) 0.01511(19) 0.01617(19) 0.00037(15) 0.00717(16) 0.00107(15)
C411 0.0172(8) 0.0166(8) 0.0242(8) -0.0016(6) 0.0098(7) 0.0010(6)
C412 0.0235(9) 0.0260(9) 0.0244(9) 0.0000(7) 0.0081(7) -0.0009(7)
C413 0.0255(10) 0.0336(10) 0.0322(10) -0.0091(8) 0.0072(8) -0.0062(8)
C414 0.0280(10) 0.0233(9) 0.0500(12) -0.0086(9) 0.0183(9) -0.0080(8)
C415 0.0405(11) 0.0213(9) 0.0426(11) 0.0036(8) 0.0219(9) -0.0043(8)
C416 0.0328(10) 0.0225(9) 0.0260(9) 0.0019(7) 0.0115(8) -0.0015(7)
C421 0.0231(8) 0.0162(8) 0.0228(8) -0.0019(6) 0.0123(7) -0.0019(6)
C422 0.0279(9) 0.0239(9) 0.0236(9) -0.0026(7) 0.0104(7) -0.0017(7)
C423 0.0461(12) 0.0306(10) 0.0234(9) -0.0076(8) 0.0165(9) -0.0072(9)
C424 0.0501(12) 0.0243(9) 0.0377(11) -0.0081(8) 0.0305(10) -0.0029(9)
C425 0.0329(10) 0.0239(9) 0.0448(11) -0.0010(8) 0.0239(9) 0.0040(8)
C426 0.0268(9) 0.0228(9) 0.0279(9) 0.0003(7) 0.0133(8) 0.0020(7)
N5 0.0208(7) 0.0163(7) 0.0196(7) 0.0032(5) 0.0088(6) 0.0032(5)
C51 0.0227(8) 0.0180(8) 0.0239(8) 0.0044(7) 0.0125(7) 0.0059(7)
C52 0.0258(9) 0.0230(9) 0.0271(9) 0.0047(7) 0.0102(7) 0.0056(7)
C53 0.0359(11) 0.0283(10) 0.0352(10) 0.0075(8) 0.0055(9) 0.0129(8)
C54 0.0497(13) 0.0251(10) 0.0473(12) 0.0071(9) 0.0123(10) 0.0186(9)
C55 0.0512(13) 0.0189(9) 0.0404(11) -0.0005(8) 0.0156(10) 0.0078(9)
C56 0.0316(10) 0.0188(8) 0.0278(9) 0.0020(7) 0.0135(8) 0.0032(7)
C521 0.0321(10) 0.0263(10) 0.0257(9) 0.0034(7) 0.0014(8) 0.0079(8)
C522 0.104(2) 0.0388(13) 0.0248(11) 0.0058(9) 0.0095(13) 0.0247(14)
C523 0.0261(11) 0.0380(13) 0.0856(19) -0.0052(13) -0.0050(12) 0.0054(10)
C561 0.0375(11) 0.0191(9) 0.0280(9) -0.0010(7) 0.0099(8) -0.0004(8)
C562 0.0401(13) 0.0677(17) 0.0432(13) -0.0006(12) 0.0110(10) -0.0109(12)
C563 0.0657(16) 0.0438(13) 0.0338(11) -0.0107(10) 0.0147(11) 0.0042(11)
C1S 0.091(2) 0.0304(11) 0.0377(12) -0.0003(9) 0.0248(13) -0.0072(12)
Cl1S 0.0959(5) 0.0514(4) 0.0317(3) 0.0069(2) 0.0181(3) 0.0129(3)
Cl2S 0.1091(6) 0.0331(3) 0.0507(4) -0.0031(3) 0.0032(4) -0.0110(3)

loop_
_atom_type_symbol
_atom_type_description
_atom_type_scat_dispersion_real
_atom_type_scat_dispersion_imag
_atom_type_scat_source
C C 0.0033 0.0016 'International Tables Vol C Tables 4.2.6.8 and 6.1.1.4'
H H 0.0000 0.0000 'International Tables Vol C Tables 4.2.6.8 and 6.1.1.4'
Br Br -0.2901 2.4595 'International Tables Vol C Tables 4.2.6.8 and 6.1.1.4'
N N 0.0061 0.0033 'International Tables Vol C Tables 4.2.6.8 and 6.1.1.4'
Ni Ni 0.3393 1.1124 'International Tables Vol C Tables 4.2.6.8 and 6.1.1.4'
P P 0.1023 0.0942 'International Tables Vol C Tables 4.2.6.8 and 6.1.1.4'
Cl Cl 0.1484 0.1585 'International Tables Vol C Tables 4.2.6.8 and 6.1.1.4'

loop_
_geom_angle_atom_site_label_1
_geom_angle_atom_site_label_2
_geom_angle_atom_site_label_3
_geom_angle
_geom_angle_site_symmetry_1
_geom_angle_site_symmetry_3
_geom_angle_publ_flag
N1 Ni1 N5 158.30(6) . . ?
N1 Ni1 C3 80.34(6) . . ?
N5 Ni1 C3 81.33(6) . . ?
N1 Ni1 Br1 99.42(4) . . ?
N5 Ni1 Br1 99.71(4) . . ?
C3 Ni1 Br1 175.72(5) . . ?
N1 Ni1 P4 119.41(4) . . ?
N5 Ni1 P4 39.57(4) . . ?
C3 Ni1 P4 43.72(5) . . ?
Br1 Ni1 P4 138.201(14) . . ?
N1 Ni1 P2 39.16(4) . . ?
N5 Ni1 P2 119.70(4) . . ?
C3 Ni1 P2 43.58(5) . . ?
Br1 Ni1 P2 137.222(13) . . ?
P4 Ni1 P2 80.296(14) . . ?
C11 N1 P2 129.37(12) . . ?
C11 N1 Ni1 135.84(11) . . ?
P2 N1 Ni1 91.69(6) . . ?
C12 C11 C16 120.46(16) . . ?
C12 C11 N1 119.47(16) . . ?
C16 C11 N1 120.07(16) . . ?
C13 C12 C11 118.35(18) . . ?
C13 C12 C121 118.74(18) . . ?
C11 C12 C121 122.79(16) . . ?
C14 C13 C12 121.7(2) . . ?
C13 C14 C15 119.50(19) . . ?
C14 C15 C16 121.28(19) . . ?
C15 C16 C11 118.36(18) . . ?
C15 C16 C161 119.52(17) . . ?
C11 C16 C161 122.09(16) . . ?
C12 C121 C123 113.15(18) . . ?
C12 C121 C122 109.20(19) . . ?
C123 C121 C122 111.07(18) . . ?
C16 C161 C163 112.36(17) . . ?
C16 C161 C162 111.29(17) . . ?
C163 C161 C162 110.49(17) . . ?
N1 P2 C3 97.66(7) . . ?
N1 P2 C211 116.59(8) . . ?
C3 P2 C211 111.05(8) . . ?
N1 P2 C221 113.37(8) . . ?
C3 P2 C221 114.14(8) . . ?
C211 P2 C221 104.41(8) . . ?
N1 P2 Ni1 49.15(5) . . ?
C3 P2 Ni1 51.79(5) . . ?
C211 P2 Ni1 142.64(6) . . ?
C221 P2 Ni1 112.92(6) . . ?
C212 C211 C216 119.41(16) . . ?
C212 C211 P2 120.50(13) . . ?
C216 C211 P2 119.99(13) . . ?
C211 C212 C213 120.48(18) . . ?
C214 C213 C212 119.77(19) . . ?
C213 C214 C215 120.12(18) . . ?
C216 C215 C214 120.56(18) . . ?
C215 C216 C211 119.65(17) . . ?
C222 C221 C226 119.11(16) . . ?
C222 C221 P2 119.45(13) . . ?
C226 C221 P2 121.42(14) . . ?
C223 C222 C221 120.31(17) . . ?
C224 C223 C222 119.90(18) . . ?
C225 C224 C223 120.31(18) . . ?
C224 C225 C226 120.15(18) . . ?
C225 C226 C221 120.21(18) . . ?
P4 C3 P2 136.68(10) . . ?
P4 C3 Ni1 83.90(7) . . ?
P2 C3 Ni1 84.63(7) . . ?
P4 C3 H3 110.5(12) . . ?
P2 C3 H3 112.8(12) . . ?
Ni1 C3 H3 102.9(12) . . ?
N5 P4 C3 100.16(7) . . ?
N5 P4 C411 115.93(8) . . ?
C3 P4 C411 110.45(8) . . ?
N5 P4 C421 114.37(7) . . ?
C3 P4 C421 112.89(8) . . ?
C411 P4 C421 103.39(8) . . ?
N5 P4 Ni1 50.54(5) . . ?
C3 P4 Ni1 52.37(5) . . ?
C411 P4 Ni1 114.06(5) . . ?
C421 P4 Ni1 142.49(6) . . ?
C412 C411 C416 119.54(16) . . ?
C412 C411 P4 122.85(13) . . ?
C416 C411 P4 117.60(13) . . ?
C411 C412 C413 120.07(17) . . ?
C414 C413 C412 120.10(18) . . ?
C413 C414 C415 120.23(17) . . ?
C414 C415 C416 120.09(18) . . ?
C415 C416 C411 119.94(18) . . ?
C422 C421 C426 119.83(16) . . ?
C422 C421 P4 121.38(13) . . ?
C426 C421 P4 118.79(13) . . ?
C421 C422 C423 120.03(18) . . ?
C424 C423 C422 119.89(18) . . ?
C423 C424 C425 120.37(17) . . ?
C424 C425 C426 120.19(18) . . ?
C425 C426 C421 119.68(18) . . ?
C51 N5 P4 131.01(11) . . ?
C51 N5 Ni1 132.36(11) . . ?
P4 N5 Ni1 89.89(6) . . ?
C52 C51 C56 119.87(15) . . ?
C52 C51 N5 119.22(15) . . ?
C56 C51 N5 120.89(15) . . ?
C53 C52 C51 119.06(17) . . ?
C53 C52 C521 118.53(17) . . ?
C51 C52 C521 122.41(15) . . ?
C54 C53 C52 121.22(19) . . ?
C53 C54 C55 119.56(18) . . ?
C54 C55 C56 121.75(19) . . ?
C55 C56 C51 118.33(17) . . ?
C55 C56 C561 118.50(17) . . ?
C51 C56 C561 123.07(16) . . ?
C52 C521 C522 111.84(17) . . ?
C52 C521 C523 110.42(18) . . ?
C522 C521 C523 111.2(2) . . ?
C56 C561 C563 113.20(17) . . ?
C56 C561 C562 109.78(16) . . ?
C563 C561 C562 110.91(19) . . ?
Cl1S C1S Cl2S 111.50(13) . . ?

loop_
_geom_bond_atom_site_label_1
_geom_bond_atom_site_label_2
_geom_bond_distance
_geom_bond_site_symmetry_2
_geom_bond_publ_flag
Ni1 N1 1.9251(14) . ?
Ni1 N5 1.9461(14) . ?
Ni1 C3 2.0077(16) . ?
Ni1 Br1 2.3180(3) . ?
Ni1 P4 2.5206(4) . ?
Ni1 P2 2.5439(4) . ?
N1 C11 1.431(2) . ?
N1 P2 1.6070(14) . ?
C11 C12 1.406(3) . ?
C11 C16 1.409(3) . ?
C12 C13 1.396(3) . ?
C12 C121 1.516(3) . ?
C13 C14 1.376(3) . ?
C14 C15 1.381(3) . ?
C15 C16 1.401(3) . ?
C16 C161 1.511(3) . ?
C121 C123 1.526(3) . ?
C121 C122 1.536(3) . ?
C161 C163 1.530(3) . ?
C161 C162 1.534(3) . ?
P2 C3 1.7614(16) . ?
P2 C211 1.8009(17) . ?
P2 C221 1.8088(17) . ?
C211 C212 1.388(2) . ?
C211 C216 1.404(2) . ?
C212 C213 1.390(3) . ?
C213 C214 1.384(3) . ?
C214 C215 1.385(3) . ?
C215 C216 1.382(3) . ?
C221 C222 1.395(2) . ?
C221 C226 1.397(2) . ?
C222 C223 1.389(3) . ?
C223 C224 1.386(3) . ?
C224 C225 1.379(3) . ?
C225 C226 1.388(3) . ?
C3 P4 1.7522(17) . ?
C3 H3 0.92(2) . ?
P4 N5 1.6057(14) . ?
P4 C411 1.8030(17) . ?
P4 C421 1.8087(16) . ?
C411 C412 1.385(2) . ?
C411 C416 1.397(2) . ?
C412 C413 1.390(3) . ?
C413 C414 1.380(3) . ?
C414 C415 1.381(3) . ?
C415 C416 1.386(3) . ?
C421 C422 1.391(2) . ?
C421 C426 1.398(2) . ?
C422 C423 1.394(3) . ?
C423 C424 1.383(3) . ?
C424 C425 1.386(3) . ?
C425 C426 1.390(3) . ?
N5 C51 1.431(2) . ?
C51 C52 1.409(3) . ?
C51 C56 1.417(2) . ?
C52 C53 1.397(3) . ?
C52 C521 1.513(3) . ?
C53 C54 1.378(3) . ?
C54 C55 1.380(3) . ?
C55 C56 1.397(3) . ?
C56 C561 1.524(3) . ?
C521 C522 1.531(3) . ?
C521 C523 1.533(3) . ?
C561 C563 1.524(3) . ?
C561 C562 1.525(3) . ?
C1S Cl1S 1.748(2) . ?
C1S Cl2S 1.764(2) . ?
